data_2006508
loop_
_publ_author_name
'Bolte, Michael'
'Amon, Michael'

_publ_section_title
;
 6,6-Diphenylfulvene at 140K
;
_journal_issue 9
_journal_name_full 'Acta Crystallographica Section C'
_journal_page_first 1354
_journal_page_last 1356
_journal_paper_doi 10.1107/S0108270197005854
_journal_volume 53
_journal_year 1997
_chemical_formula_sum 'C18 H14'
_chemical_formula_weight 230.29
_chemical_name_systematic
;
 6,6-Diphenylfulvene
;
_space_group_IT_number 2
_symmetry_cell_setting triclinic
_symmetry_space_group_name_Hall '-P 1'
_symmetry_space_group_name_H-M 'P -1'
_audit_creation_method SHELXL
_cell_angle_alpha 90.6190(10)
_cell_angle_beta 99.8050(10)
_cell_angle_gamma 113.0530(10)
_cell_formula_units_Z 4
_cell_length_a 10.00330(10)
_cell_length_b 10.03820(10)
_cell_length_c 14.30450(10)
_cell_measurement_reflns_used 8192
_cell_measurement_temperature 140
_cell_measurement_theta_max 25.00
_cell_measurement_theta_min 1.00
_cell_volume 1297.61(2)
_computing_cell_refinement SMART
_computing_data_collection 'SMART (Siemens, 1995)'
_computing_data_reduction 'SAINT (Siemens, 1995)'
_computing_molecular_graphics 'XP (Siemens, 1994)'
_computing_structure_refinement 'SHELXL-96 (Sheldrick, 1996c)'
_computing_structure_solution 'PATSEE (Egert & Sheldrick, 1985)'
_diffrn_ambient_temperature 140
_diffrn_measurement_device 'Siemens CCD three-circle diffractometer'
_diffrn_measurement_method \w
_diffrn_radiation_monochromator 'highly oriented graphite crystal'
_diffrn_radiation_source 'fine-focus sealed tube'
_diffrn_radiation_type MoK\a
_diffrn_radiation_wavelength 0.71073
_diffrn_reflns_av_R_equivalents 0.0318
_diffrn_reflns_av_sigmaI/netI 0.0320
_diffrn_reflns_limit_h_max 12
_diffrn_reflns_limit_h_min -12
_diffrn_reflns_limit_k_max 12
_diffrn_reflns_limit_k_min -12
_diffrn_reflns_limit_l_max 17
_diffrn_reflns_limit_l_min -17
_diffrn_reflns_number 20486
_diffrn_reflns_theta_max 26.43
_diffrn_reflns_theta_min 2.21
_exptl_absorpt_coefficient_mu 0.067
_exptl_absorpt_correction_T_max 1.0000
_exptl_absorpt_correction_T_min 0.7840
_exptl_absorpt_correction_type empirical
_exptl_absorpt_process_details 'using SADABS (Sheldrick, 1996a)'
_exptl_crystal_colour red
_exptl_crystal_density_diffrn 1.179
_exptl_crystal_density_method none
_exptl_crystal_description block
_exptl_crystal_F_000 488
_exptl_crystal_size_max 0.40
_exptl_crystal_size_mid 0.30
_exptl_crystal_size_min 0.20
_refine_diff_density_max 0.159
_refine_diff_density_min -0.228
_refine_ls_extinction_method none
_refine_ls_goodness_of_fit_all 1.030
_refine_ls_goodness_of_fit_obs 1.062
_refine_ls_hydrogen_treatment constr
_refine_ls_matrix_type full
_refine_ls_number_parameters 325
_refine_ls_number_reflns 5196
_refine_ls_number_restraints 0
_refine_ls_restrained_S_all 1.030
_refine_ls_restrained_S_obs 1.062
_refine_ls_R_factor_all 0.0628
_refine_ls_R_factor_obs .0417
_refine_ls_shift/esd_max 0.000
_refine_ls_shift/esd_mean 0.000
_refine_ls_structure_factor_coef Fsqd
_refine_ls_weighting_details 'w = 1/[\s^2^(Fo^2^)+(0.0444P)^2^+0.3825P] where P=(Fo^2^+2Fc^2^)/3'
_refine_ls_weighting_scheme calc
_refine_ls_wR_factor_all 0.1017
_refine_ls_wR_factor_obs .0909
_reflns_number_observed 3978
_reflns_number_total 5196
_reflns_observed_criterion >2sigma(I)
_cod_data_source_file jz1206.cif
_cod_data_source_block p3
_cod_depositor_comments
;
The following automatic conversions were performed:
'_symmetry_cell_setting' value 'Triclinic' changed to 'triclinic'
according to '/home/saulius/struct/CIF-dictionaries/cif_core.dic'
dictionary named 'cif_core.dic' version 2.4.1 from 2010-06-29.

Automatic conversion script
Id: cif_fix_enum 1527 2010-12-29 10:47:43Z saulius 
;
_cod_database_code 2006508

loop_
_symmetry_equiv_pos_as_xyz
'x, y, z'
'-x, -y, -z'

loop_
_atom_site_aniso_label
_atom_site_aniso_U_11
_atom_site_aniso_U_22
_atom_site_aniso_U_33
_atom_site_aniso_U_12
_atom_site_aniso_U_13
_atom_site_aniso_U_23
C1 .0221(7) .0241(7) .0244(7) .0073(6) .0035(6) .0062(6)
C2 .0258(8) .0303(8) .0296(8) .0124(6) .0094(6) .0069(6)
C3 .0334(8) .0288(8) .0259(8) .0133(6) .0066(6) -.0009(6)
C4 .0238(7) .0248(7) .0251(7) .0073(6) .0023(6) .0004(6)
C5 .0213(7) .0216(7) .0217(7) .0073(6) .0026(6) .0041(5)
C6 .0218(7) .0224(7) .0190(7) .0087(5) .0011(5) .0050(5)
C11 .0223(7) .0257(7) .0170(7) .0082(6) .0026(5) .0032(5)
C12 .0278(8) .0264(7) .0307(8) .0099(6) .0076(6) .0034(6)
C13 .0291(8) .0279(8) .0414(9) .0023(6) .0093(7) .0033(7)
C14 .0211(7) .0422(9) .0324(9) .0056(7) .0051(6) .0045(7)
C15 .0262(8) .0403(9) .0237(8) .0168(7) .0045(6) .0050(6)
C16 .0258(7) .0280(7) .0191(7) .0104(6) .0028(6) .0038(6)
C21 .0188(7) .0255(7) .0234(7) .0110(6) .0024(6) .0007(6)
C22 .0237(7) .0252(7) .0264(8) .0103(6) .0027(6) .0032(6)
C23 .0236(7) .0237(7) .0396(9) .0091(6) .0034(6) .0002(6)
C24 .0234(7) .0323(8) .0372(9) .0116(6) -.0006(7) -.0109(7)
C25 .0270(8) .0441(9) .0240(8) .0163(7) .0029(6) -.0056(7)
C26 .0236(7) .0302(8) .0261(8) .0108(6) .0065(6) .0029(6)
C1A .0255(7) .0241(7) .0259(8) .0079(6) .0060(6) .0037(6)
C2A .0360(8) .0292(8) .0278(8) .0155(7) .0075(7) .0082(6)
C3A .0270(8) .0343(8) .0281(8) .0156(6) -.0011(6) -.0001(6)
C4A .0208(7) .0251(7) .0260(8) .0087(6) .0043(6) -.0002(6)
C5A .0220(7) .0215(7) .0220(7) .0088(5) .0054(6) .0006(5)
C6A .0204(7) .0200(6) .0218(7) .0082(5) .0058(6) -.0008(5)
C11A .0163(6) .0238(7) .0244(7) .0089(5) .0041(5) .0031(5)
C12A .0251(7) .0250(7) .0253(8) .0089(6) .0041(6) .0020(6)
C13A .0286(8) .0220(7) .0382(9) .0058(6) .0036(7) .0029(6)
C14A .0284(8) .0293(8) .0366(9) .0096(6) .0094(7) .0143(7)
C15A .0264(8) .0366(8) .0247(8) .0140(6) .0066(6) .0086(6)
C16A .0204(7) .0248(7) .0239(7) .0090(6) .0020(6) .0018(6)
C21A .0200(7) .0234(7) .0183(7) .0072(5) .0047(5) .0000(5)
C22A .0242(7) .0238(7) .0298(8) .0103(6) .0024(6) .0010(6)
C23A .0274(8) .0218(7) .0386(9) .0055(6) .0035(7) -.0021(6)
C24A .0185(7) .0311(8) .0330(8) .0063(6) .0007(6) -.0047(6)
C25A .0223(7) .0308(7) .0245(7) .0125(6) .0035(6) .0008(6)
C26A .0240(7) .0225(7) .0203(7) .0087(6) .0060(6) .0010(5)

loop_
_atom_site_label
_atom_site_fract_x
_atom_site_fract_y
_atom_site_fract_z
_atom_site_U_iso_or_equiv
_atom_site_thermal_displace_type
_atom_site_calc_flag
_atom_site_refinement_flags
_atom_site_occupancy
_atom_site_disorder_group
_atom_site_type_symbol
C1 .20552(15) 1.10255(15) .45653(10) .0242(3) Uani d . 1 . C
H1 .1294 1.0281 .4135 .029 Uiso calc R 1 . H
C2 .18543(16) 1.17658(15) .52875(10) .0277(3) Uani d . 1 . C
H2 .0926 1.1645 .5437 .033 Uiso calc R 1 . H
C3 .33055(16) 1.27861(16) .58009(11) .0290(3) Uani d . 1 . C
H3 .3470 1.3413 .6349 .035 Uiso calc R 1 . H
C4 .43707(16) 1.26923(15) .53690(10) .0256(3) Uani d . 1 . C
H4 .5404 1.3252 .5554 .031 Uiso calc R 1 . H
C5 .36514(15) 1.15676(14) .45578(10) .0221(3) Uani d . 1 . C
C6 .43059(15) 1.11233(14) .39242(9) .0214(3) Uani d . 1 . C
C11 .59085(15) 1.18940(14) .38872(9) .0223(3) Uani d . 1 . C
C12 .66055(16) 1.34213(15) .39759(10) .0283(3) Uani d . 1 . C
H12 .6041 1.3980 .4032 .034 Uiso calc R 1 . H
C13 .81168(17) 1.41214(17) .39821(12) .0353(4) Uani d . 1 . C
H13 .8576 1.5153 .4045 .042 Uiso calc R 1 . H
C14 .89541(16) 1.33176(17) .38964(11) .0341(4) Uani d . 1 . C
H14 .9987 1.3798 .3913 .041 Uiso calc R 1 . H
C15 .82749(16) 1.18061(17) .37855(10) .0290(3) Uani d . 1 . C
H15 .8846 1.1257 .3721 .035 Uiso calc R 1 . H
C16 .67604(15) 1.10947(15) .37680(10) .0246(3) Uani d . 1 . C
H16 .6301 1.0064 .3675 .030 Uiso calc R 1 . H
C21 .34401(14) .98211(15) .32326(10) .0221(3) Uani d . 1 . C
C22 .25846(15) .84836(15) .35406(10) .0252(3) Uani d . 1 . C
H22 .2543 .8401 .4197 .030 Uiso calc R 1 . H
C23 .17966(16) .72765(16) .28864(11) .0294(3) Uani d . 1 . C
H23 .1233 .6371 .3101 .035 Uiso calc R 1 . H
C24 .18293(16) .73872(16) .19219(11) .0317(4) Uani d . 1 . C
H24 .1278 .6563 .1479 .038 Uiso calc R 1 . H
C25 .26706(16) .87060(17) .16074(11) .0314(3) Uani d . 1 . C
H25 .2688 .8785 .0948 .038 Uiso calc R 1 . H
C26 .34882(15) .99134(16) .22578(10) .0264(3) Uani d . 1 . C
H26 .4082 1.0805 .2041 .032 Uiso calc R 1 . H
C1A .58264(16) .24610(15) .05998(10) .0256(3) Uani d . 1 . C
H1A .4798 .1875 .0524 .031 Uiso calc R 1 . H
C2A .68961(17) .24161(16) .13027(11) .0300(3) Uani d . 1 . C
H2A .6738 .1799 .1808 .036 Uiso calc R 1 . H
C3A .83399(16) .34716(16) .11612(11) .0296(3) Uani d . 1 . C
H3A .9269 .3631 .1549 .035 Uiso calc R 1 . H
C4A .81280(15) .41793(15) .03878(10) .0242(3) Uani d . 1 . C
H4A .8881 .4937 .0152 .029 Uiso calc R 1 . H
C5A .65335(15) .35794(14) -.00296(10) .0217(3) Uani d . 1 . C
C6A .58792(14) .39710(14) -.08337(9) .0205(3) Uani d . 1 . C
C11A .67203(14) .52606(14) -.13183(10) .0212(3) Uani d . 1 . C
C12A .76224(15) .66085(15) -.08059(10) .0255(3) Uani d . 1 . C
H12A .7693 .6716 -.0136 .031 Uiso calc R 1 . H
C13A .84134(16) .77869(16) -.12766(11) .0313(3) Uani d . 1 . C
H13A .9025 .8692 -.0926 .038 Uiso calc R 1 . H
C14A .83122(16) .76439(16) -.22567(11) .0315(3) Uani d . 1 . C
H14A .8861 .8448 -.2573 .038 Uiso calc R 1 . H
C15A .74082(16) .63256(16) -.27751(11) .0285(3) Uani d . 1 . C
H15A .7335 .6230 -.3445 .034 Uiso calc R 1 . H
C16A .66099(15) .51455(15) -.23120(10) .0233(3) Uani d . 1 . C
H16A .5983 .4251 -.2671 .028 Uiso calc R 1 . H
C21A .42912(14) .31372(14) -.12802(9) .0209(3) Uani d . 1 . C
C22A .36376(15) .16077(15) -.13462(10) .0260(3) Uani d . 1 . C
H22A .4223 .1080 -.1132 .031 Uiso calc R 1 . H
C23A .21337(16) .08627(16) -.17239(11) .0310(3) Uani d . 1 . C
H23A .1699 -.0169 -.1759 .037 Uiso calc R 1 . H
C24A .12674(16) .16197(16) -.20492(11) .0293(3) Uani d . 1 . C
H24A .0240 .1109 -.2294 .035 Uiso calc R 1 . H
C25A .19110(15) .31306(15) -.20153(10) .0254(3) Uani d . 1 . C
H25A .1325 .3649 -.2248 .030 Uiso calc R 1 . H
C26A .34113(15) .38828(15) -.16417(9) .0222(3) Uani d . 1 . C
H26A .3844 .4912 -.1631 .027 Uiso calc R 1 . H

loop_
_atom_type_symbol
_atom_type_description
_atom_type_scat_dispersion_real
_atom_type_scat_dispersion_imag
_atom_type_scat_source
C C 0.0033 0.0016 'International Tables Vol C Tables 4.2.6.8 and 6.1.1.4'
H H 0.0000 0.0000 'International Tables Vol C Tables 4.2.6.8 and 6.1.1.4'

loop_
_geom_angle_atom_site_label_1
_geom_angle_atom_site_label_2
_geom_angle_atom_site_label_3
_geom_angle
C2 C1 C5 108.62(12)
C1 C2 C3 108.77(13)
C4 C3 C2 109.13(13)
C3 C4 C5 108.27(12)
C6 C5 C1 126.71(13)
C6 C5 C4 128.12(13)
C1 C5 C4 105.17(12)
C5 C6 C11 122.42(12)
C5 C6 C21 121.11(12)
C11 C6 C21 116.48(11)
C16 C11 C12 118.47(12)
C16 C11 C6 120.14(12)
C12 C11 C6 121.39(12)
C13 C12 C11 120.59(14)
C14 C13 C12 120.29(14)
C13 C14 C15 119.84(14)
C14 C15 C16 120.34(14)
C15 C16 C11 120.40(13)
C22 C21 C26 118.81(13)
C22 C21 C6 120.99(12)
C26 C21 C6 120.20(12)
C23 C22 C21 120.19(14)
C24 C23 C22 120.51(14)
C25 C24 C23 119.86(13)
C24 C25 C26 120.13(14)
C25 C26 C21 120.48(13)
C2A C1A C5A 108.24(12)
C1A C2A C3A 109.22(13)
C4A C3A C2A 108.68(13)
C3A C4A C5A 108.69(13)
C6A C5A C4A 126.62(12)
C6A C5A C1A 128.23(12)
C4A C5A C1A 105.14(12)
C5A C6A C11A 121.50(12)
C5A C6A C21A 122.17(12)
C11A C6A C21A 116.33(11)
C16A C11A C12A 118.51(12)
C16A C11A C6A 119.89(12)
C12A C11A C6A 121.61(12)
C13A C12A C11A 120.27(13)
C14A C13A C12A 120.36(13)
C15A C14A C13A 120.06(13)
C14A C15A C16A 119.98(14)
C15A C16A C11A 120.80(13)
C26A C21A C22A 118.44(12)
C26A C21A C6A 119.84(12)
C22A C21A C6A 121.72(12)
C23A C22A C21A 120.34(13)
C24A C23A C22A 120.44(13)
C23A C24A C25A 119.75(13)
C26A C25A C24A 120.20(13)
C25A C26A C21A 120.75(13)

loop_
_geom_bond_atom_site_label_1
_geom_bond_atom_site_label_2
_geom_bond_site_symmetry_2
_geom_bond_distance
_geom_bond_publ_flag
C1 C2 . 1.353(2) y
C1 C5 . 1.473(2) y
C2 C3 . 1.467(2) y
C3 C4 . 1.352(2) y
C4 C5 . 1.480(2) y
C5 C6 . 1.368(2) y
C6 C11 . 1.4932(18) ?
C6 C21 . 1.4937(18) ?
C11 C16 . 1.4075(19) ?
C11 C12 . 1.4076(19) ?
C12 C13 . 1.394(2) ?
C13 C14 . 1.389(2) ?
C14 C15 . 1.393(2) ?
C15 C16 . 1.395(2) ?
C21 C22 . 1.4038(19) ?
C21 C26 . 1.406(2) ?
C22 C23 . 1.393(2) ?
C23 C24 . 1.390(2) ?
C24 C25 . 1.390(2) ?
C25 C26 . 1.394(2) ?
C1A C2A . 1.353(2) y
C1A C5A . 1.479(2) y
C2A C3A . 1.468(2) y
C3A C4A . 1.352(2) y
C4A C5A . 1.476(2) y
C5A C6A . 1.364(2) y
C6A C11A . 1.4931(18) ?
C6A C21A . 1.4945(18) ?
C11A C16A . 1.4067(19) ?
C11A C12A . 1.4069(18) ?
C12A C13A . 1.3943(19) ?
C13A C14A . 1.390(2) ?
C14A C15A . 1.390(2) ?
C15A C16A . 1.3915(19) ?
C21A C26A . 1.4041(19) ?
C21A C22A . 1.4083(19) ?
C22A C23A . 1.396(2) ?
C23A C24A . 1.390(2) ?
C24A C25A . 1.393(2) ?
C25A C26A . 1.3924(19) ?

loop_
_geom_torsion_atom_site_label_1
_geom_torsion_atom_site_label_2
_geom_torsion_atom_site_label_3
_geom_torsion_atom_site_label_4
_geom_torsion
C5 C1 C2 C3 -1.81(16)
C1 C2 C3 C4 1.99(17)
C2 C3 C4 C5 -1.29(16)
C2 C1 C5 C6 -178.34(14)
C2 C1 C5 C4 1.03(15)
C3 C4 C5 C6 179.57(14)
C3 C4 C5 C1 0.21(15)
C1 C5 C6 C11 170.49(13)
C4 C5 C6 C11 -8.7(2)
C1 C5 C6 C21 -9.9(2)
C4 C5 C6 C21 170.85(13)
C5 C6 C11 C16 138.24(14)
C21 C6 C11 C16 -41.36(17)
C5 C6 C11 C12 -41.3(2)
C21 C6 C11 C12 139.08(14)
C16 C11 C12 C13 -2.4(2)
C6 C11 C12 C13 177.14(13)
C11 C12 C13 C14 0.3(2)
C12 C13 C14 C15 1.2(2)
C13 C14 C15 C16 -0.5(2)
C14 C15 C16 C11 -1.7(2)
C12 C11 C16 C15 3.1(2)
C6 C11 C16 C15 -176.45(13)
C5 C6 C21 C22 -51.93(19)
C11 C6 C21 C22 127.67(14)
C5 C6 C21 C26 129.01(15)
C11 C6 C21 C26 -51.39(17)
C26 C21 C22 C23 -0.2(2)
C6 C21 C22 C23 -179.32(13)
C21 C22 C23 C24 -1.0(2)
C22 C23 C24 C25 0.9(2)
C23 C24 C25 C26 0.4(2)
C24 C25 C26 C21 -1.7(2)
C22 C21 C26 C25 1.6(2)
C6 C21 C26 C25 -179.33(13)
C5A C1A C2A C3A -0.92(16)
C1A C2A C3A C4A 1.78(17)
C2A C3A C4A C5A -1.85(16)
C3A C4A C5A C6A -177.69(13)
C3A C4A C5A C1A 1.28(15)
C2A C1A C5A C6A 178.78(13)
C2A C1A C5A C4A -0.17(15)
C4A C5A C6A C11A -9.6(2)
C1A C5A C6A C11A 171.63(13)
C4A C5A C6A C21A 170.14(12)
C1A C5A C6A C21A -8.6(2)
C5A C6A C11A C16A 133.37(14)
C21A C6A C11A C16A -46.41(17)
C5A C6A C11A C12A -47.18(19)
C21A C6A C11A C12A 133.04(13)
C16A C11A C12A C13A -1.6(2)
C6A C11A C12A C13A 178.95(13)
C11A C12A C13A C14A 0.4(2)
C12A C13A C14A C15A 0.6(2)
C13A C14A C15A C16A -0.4(2)
C14A C15A C16A C11A -0.9(2)
C12A C11A C16A C15A 1.9(2)
C6A C11A C16A C15A -178.67(13)
C5A C6A C21A C26A 139.31(13)
C11A C6A C21A C26A -40.91(17)
C5A C6A C21A C22A -40.31(19)
C11A C6A C21A C22A 139.47(13)
C26A C21A C22A C23A -2.9(2)
C6A C21A C22A C23A 176.78(13)
C21A C22A C23A C24A 0.7(2)
C22A C23A C24A C25A 1.3(2)
C23A C24A C25A C26A -1.1(2)
C24A C25A C26A C21A -1.1(2)
C22A C21A C26A C25A 3.01(19)
C6A C21A C26A C25A -176.62(12)

loop_
_cod_related_entry_id
_cod_related_entry_database
_cod_related_entry_code
1 ChemSpider 91473
